data_7130677
loop_
_publ_author_name
'Sharma, Deepti'
'Benny, Annabel'
'Gupta, Radhika'
'Jemmis, Eluvathingal D.'
'Venugopal, Ajay'

_publ_section_title
;
 Crystallographic evidence for a continuum and reversal of roles in
 primary-secondary interactions in antimony Lewis acids: applications in
 carbonyl activation.
;
_journal_issue 78
_journal_name_full 'Chemical communications (Cambridge, England)'
_journal_page_first 11009
_journal_page_last 11012
_journal_paper_doi 10.1039/d2cc04027a
_journal_volume 58
_journal_year 2022
_chemical_formula_moiety 'C24 H12 B Cl8, C23 H36 N O P Sb'
_chemical_formula_sum 'C47 H48 B Cl8 N O P Sb'
_chemical_formula_weight 1089.99
_space_group_crystal_system monoclinic
_space_group_IT_number 14
_space_group_name_Hall '-P 2yn'
_space_group_name_H-M_alt 'P 1 21/n 1'
_atom_sites_solution_hydrogens geom
_audit_creation_method SHELXL-2018/3
_audit_update_record
;
2022-04-06 deposited with the CCDC.	2022-09-05 downloaded from the CCDC.
;
_cell_angle_alpha 90
_cell_angle_beta 103.197(2)
_cell_angle_gamma 90
_cell_formula_units_Z 4
_cell_length_a 12.3460(7)
_cell_length_b 22.8428(13)
_cell_length_c 17.8648(10)
_cell_measurement_reflns_used 9991
_cell_measurement_temperature 150(2)
_cell_measurement_theta_max 25.71
_cell_measurement_theta_min 2.27
_cell_volume 4905.1(5)
_computing_cell_refinement 'APEX3/SAINT (Bruker, 2016)'
_computing_data_collection 'APEX3 (Bruker, 2016)'
_computing_data_reduction 'SAINT/XPREP (Bruker, 2016)'
_computing_molecular_graphics 'ORTEP3- 2014.1(Farrugia, 1997) '
_computing_publication_material 'SHELXL-2018/3 (Sheldrick, 2018)'
_computing_structure_refinement 'SHELXL-2018/3 (Sheldrick, 2018)'
_computing_structure_solution 'SHELXT 2018/2 (Sheldrick, 2018)'
_diffrn_ambient_temperature 150(2)
_diffrn_detector_area_resol_mean 0
_diffrn_measured_fraction_theta_full 0.999
_diffrn_measured_fraction_theta_max 0.999
_diffrn_measurement_device_type 'Bruker KAPPA APEX-II CCD'
_diffrn_measurement_method '\f and \w scans'
_diffrn_radiation_type MoK\a
_diffrn_radiation_wavelength 0.71073
_diffrn_reflns_av_R_equivalents 0.0600
_diffrn_reflns_av_unetI/netI 0.0374
_diffrn_reflns_Laue_measured_fraction_full 0.999
_diffrn_reflns_Laue_measured_fraction_max 0.999
_diffrn_reflns_limit_h_max 14
_diffrn_reflns_limit_h_min -14
_diffrn_reflns_limit_k_max 27
_diffrn_reflns_limit_k_min -27
_diffrn_reflns_limit_l_max 21
_diffrn_reflns_limit_l_min -20
_diffrn_reflns_number 68011
_diffrn_reflns_point_group_measured_fraction_full 0.999
_diffrn_reflns_point_group_measured_fraction_max 0.999
_diffrn_reflns_theta_full 24.999
_diffrn_reflns_theta_max 24.999
_diffrn_reflns_theta_min 2.133
_diffrn_source 'sealed tube'
_exptl_absorpt_coefficient_mu 1.067
_exptl_absorpt_correction_T_max 0.962
_exptl_absorpt_correction_T_min 0.923
_exptl_absorpt_correction_type multi-scan
_exptl_absorpt_process_details 'SADABS (Bruker, 2016)'
_exptl_crystal_colour colourless
_exptl_crystal_density_diffrn 1.476
_exptl_crystal_density_meas 1.475
_exptl_crystal_density_method NONE
_exptl_crystal_description rhombus
_exptl_crystal_F_000 2208
_exptl_crystal_size_max 0.076
_exptl_crystal_size_mid 0.054
_exptl_crystal_size_min 0.037
_refine_diff_density_max 1.206
_refine_diff_density_min -0.890
_refine_diff_density_rms 0.079
_refine_ls_extinction_method none
_refine_ls_goodness_of_fit_ref 1.049
_refine_ls_hydrogen_treatment constr
_refine_ls_matrix_type full
_refine_ls_number_parameters 549
_refine_ls_number_reflns 8637
_refine_ls_number_restraints 0
_refine_ls_restrained_S_all 1.049
_refine_ls_R_factor_all 0.0511
_refine_ls_R_factor_gt 0.0362
_refine_ls_shift/su_max 0.003
_refine_ls_shift/su_mean 0.000
_refine_ls_structure_factor_coef Fsqd
_refine_ls_weighting_details 'w=1/[\s^2^(Fo^2^)+(0.0394P)^2^+6.9099P] where P=(Fo^2^+2Fc^2^)/3'
_refine_ls_weighting_scheme calc
_refine_ls_wR_factor_gt 0.0841
_refine_ls_wR_factor_ref 0.0927
_reflns_Friedel_coverage 0.000
_reflns_number_gt 6959
_reflns_number_total 8637
_reflns_threshold_expression 'I > 2\s(I)'
_cod_data_source_file d2cc04027a2.cif
_cod_data_source_block 2B
_cod_depositor_comments 'Adding full bibliography for 7130672--7130679.cif.'
_cod_original_sg_symbol_H-M 'P 21/n'
_cod_database_code 7130677
_shelx_shelxl_version_number 2018/3
_shelx_space_group_comment
;
The symmetry employed for this shelxl refinement is uniquely defined
by the following loop, which should always be used as a source of
symmetry information in preference to the above space-group names.
They are only intended as comments.
;
_shelx_estimated_absorpt_t_min 0.923
_shelx_estimated_absorpt_t_max 0.962

loop_
_space_group_symop_operation_xyz
'x, y, z'
'-x+1/2, y+1/2, -z+1/2'
'-x, -y, -z'
'x-1/2, -y-1/2, z-1/2'

loop_
_atom_site_label
_atom_site_type_symbol
_atom_site_fract_x
_atom_site_fract_y
_atom_site_fract_z
_atom_site_U_iso_or_equiv
_atom_site_adp_type
_atom_site_occupancy
_atom_site_site_symmetry_order
_atom_site_calc_flag
_atom_site_refinement_flags_posn
_atom_site_refinement_flags_adp
_atom_site_refinement_flags_occupancy
_atom_site_disorder_assembly
_atom_site_disorder_group
C1 C 0.9168(3) 0.53740(15) 0.1938(2) 0.0243(8) Uani 1 1 d . . . . .
C2 C 1.0246(3) 0.55941(17) 0.2166(2) 0.0297(8) Uani 1 1 d . . . . .
H2 H 1.078910 0.539657 0.254465 0.036 Uiso 1 1 calc R U . . .
C3 C 1.0511(3) 0.61026(17) 0.1835(2) 0.0315(9) Uani 1 1 d . . . . .
H3 H 1.124037 0.625982 0.199209 0.038 Uiso 1 1 calc R U . . .
C4 C 0.9731(3) 0.63873(17) 0.1276(2) 0.0340(9) Uani 1 1 d . . . . .
H4 H 0.993041 0.673760 0.105363 0.041 Uiso 1 1 calc R U . . .
C5 C 0.8666(3) 0.61694(16) 0.1036(2) 0.0304(8) Uani 1 1 d . . . . .
H5 H 0.813135 0.636204 0.064707 0.036 Uiso 1 1 calc R U . . .
C6 C 0.8401(3) 0.56636(15) 0.13759(19) 0.0214(7) Uani 1 1 d . . . . .
C7 C 0.6453(3) 0.57478(16) 0.1400(2) 0.0288(8) Uani 1 1 d . . . . .
H7A H 0.668664 0.586851 0.193944 0.043 Uiso 1 1 calc R U . . .
H7B H 0.575593 0.552708 0.132384 0.043 Uiso 1 1 calc R U . . .
H7C H 0.634028 0.609542 0.106995 0.043 Uiso 1 1 calc R U . . .
C8 C 0.6985(3) 0.51848(17) 0.0390(2) 0.0326(9) Uani 1 1 d . . . . .
H8A H 0.687677 0.552877 0.005283 0.049 Uiso 1 1 calc R U . . .
H8B H 0.628837 0.496327 0.031058 0.049 Uiso 1 1 calc R U . . .
H8C H 0.756807 0.493578 0.026778 0.049 Uiso 1 1 calc R U . . .
C9 C 0.7397(3) 0.49276(15) 0.29440(19) 0.0243(8) Uani 1 1 d . . . . .
C10 C 0.7770(3) 0.53215(17) 0.3532(2) 0.0314(9) Uani 1 1 d . . . . .
C11 C 0.7006(4) 0.55628(19) 0.3919(2) 0.0405(10) Uani 1 1 d . . . . .
H11 H 0.726076 0.584382 0.431140 0.049 Uiso 1 1 calc R U . . .
C12 C 0.5892(4) 0.5406(2) 0.3748(2) 0.0436(11) Uani 1 1 d . . . . .
C13 C 0.5536(3) 0.49996(19) 0.3176(2) 0.0398(10) Uani 1 1 d . . . . .
H13 H 0.477982 0.487891 0.306043 0.048 Uiso 1 1 calc R U . . .
C14 C 0.6262(3) 0.47605(17) 0.2762(2) 0.0319(9) Uani 1 1 d . . . . .
C15 C 0.8967(3) 0.55059(19) 0.3797(2) 0.0428(11) Uani 1 1 d . . . . .
H15A H 0.941822 0.516818 0.401691 0.064 Uiso 1 1 calc R U . . .
H15B H 0.902701 0.581262 0.418794 0.064 Uiso 1 1 calc R U . . .
H15C H 0.923406 0.565710 0.335834 0.064 Uiso 1 1 calc R U . . .
C16 C 0.5098(4) 0.5678(3) 0.4179(3) 0.0730(17) Uani 1 1 d . . . . .
H16A H 0.524248 0.551706 0.470091 0.110 Uiso 1 1 calc R U . . .
H16B H 0.433114 0.558908 0.391060 0.110 Uiso 1 1 calc R U . . .
H16C H 0.520637 0.610279 0.420434 0.110 Uiso 1 1 calc R U . . .
C17 C 0.5780(3) 0.43328(19) 0.2128(2) 0.0431(10) Uani 1 1 d . . . . .
H17A H 0.500740 0.424481 0.214171 0.065 Uiso 1 1 calc R U . . .
H17B H 0.621752 0.397095 0.220259 0.065 Uiso 1 1 calc R U . . .
H17C H 0.580135 0.450521 0.162961 0.065 Uiso 1 1 calc R U . . .
C18 C 0.9476(4) 0.3559(2) 0.4020(3) 0.0498(12) Uani 1 1 d . . . . .
H18A H 0.944429 0.387471 0.439419 0.060 Uiso 1 1 calc R U . . .
H18B H 0.870675 0.349010 0.372055 0.060 Uiso 1 1 calc R U . . .
C19 C 0.9894(5) 0.3003(3) 0.4463(3) 0.083(2) Uani 1 1 d . . . . .
H19A H 0.982845 0.267304 0.410443 0.125 Uiso 1 1 calc R U . . .
H19B H 0.944724 0.292397 0.484036 0.125 Uiso 1 1 calc R U . . .
H19C H 1.067512 0.305313 0.472968 0.125 Uiso 1 1 calc R U . . .
C20 C 1.1674(3) 0.39491(17) 0.3926(2) 0.0308(9) Uani 1 1 d . . . . .
H20A H 1.164444 0.425232 0.431662 0.037 Uiso 1 1 calc R U . . .
H20B H 1.197442 0.358717 0.420143 0.037 Uiso 1 1 calc R U . . .
C21 C 1.2463(3) 0.41511(19) 0.3441(2) 0.0398(10) Uani 1 1 d . . . . .
H21A H 1.251825 0.384789 0.306375 0.060 Uiso 1 1 calc R U . . .
H21B H 1.319949 0.422254 0.377364 0.060 Uiso 1 1 calc R U . . .
H21C H 1.217988 0.451344 0.317291 0.060 Uiso 1 1 calc R U . . .
C22 C 1.0399(3) 0.32584(18) 0.2701(2) 0.0368(9) Uani 1 1 d . . . . .
H22A H 1.075235 0.343400 0.230953 0.044 Uiso 1 1 calc R U . . .
H22B H 1.090350 0.294897 0.296818 0.044 Uiso 1 1 calc R U . . .
C23 C 0.9309(4) 0.2971(2) 0.2287(3) 0.0529(12) Uani 1 1 d . . . . .
H23A H 0.893759 0.280219 0.266661 0.079 Uiso 1 1 calc R U . . .
H23B H 0.946670 0.266008 0.194839 0.079 Uiso 1 1 calc R U . . .
H23C H 0.882431 0.326481 0.198034 0.079 Uiso 1 1 calc R U . . .
C24 C 0.2537(2) 0.71274(14) 0.43200(18) 0.0169(7) Uani 1 1 d . . . . .
C25 C 0.3001(3) 0.72431(14) 0.50948(18) 0.0187(7) Uani 1 1 d . . . . .
H25 H 0.318392 0.763462 0.525398 0.022 Uiso 1 1 calc R U . . .
C26 C 0.3199(3) 0.67989(16) 0.56339(18) 0.0234(8) Uani 1 1 d . . . . .
C27 C 0.2958(3) 0.62236(15) 0.54483(19) 0.0236(8) Uani 1 1 d . . . . .
H27 H 0.311691 0.592077 0.582182 0.028 Uiso 1 1 calc R U . . .
C28 C 0.2472(3) 0.61104(15) 0.4687(2) 0.0230(7) Uani 1 1 d . . . . .
C29 C 0.2258(3) 0.65438(15) 0.41364(19) 0.0212(7) Uani 1 1 d . . . . .
H29 H 0.191339 0.644356 0.362093 0.025 Uiso 1 1 calc R U . . .
C30 C 0.0831(3) 0.77272(14) 0.36725(17) 0.0166(7) Uani 1 1 d . . . . .
C31 C 0.0497(3) 0.81235(14) 0.41719(18) 0.0195(7) Uani 1 1 d . . . . .
H31 H 0.102757 0.838283 0.446925 0.023 Uiso 1 1 calc R U . . .
C32 C -0.0597(3) 0.81421(15) 0.42378(18) 0.0210(7) Uani 1 1 d . . . . .
C33 C -0.1403(3) 0.77747(16) 0.38333(19) 0.0248(8) Uani 1 1 d . . . . .
H33 H -0.215057 0.779161 0.388594 0.030 Uiso 1 1 calc R U . . .
C34 C -0.1070(3) 0.73813(15) 0.33484(19) 0.0245(8) Uani 1 1 d . . . . .
C35 C 0.0011(3) 0.73583(15) 0.32551(18) 0.0214(7) Uani 1 1 d . . . . .
H35 H 0.019776 0.708718 0.290134 0.026 Uiso 1 1 calc R U . . .
C36 C 0.2337(3) 0.74216(14) 0.28306(18) 0.0170(7) Uani 1 1 d . . . . .
C37 C 0.3165(3) 0.70242(15) 0.27663(19) 0.0215(7) Uani 1 1 d . . . . .
H37 H 0.362003 0.686060 0.321905 0.026 Uiso 1 1 calc R U . . .
C38 C 0.3339(3) 0.68618(15) 0.2055(2) 0.0247(8) Uani 1 1 d . . . . .
C39 C 0.2712(3) 0.70910(16) 0.1378(2) 0.0262(8) Uani 1 1 d . . . . .
H39 H 0.282926 0.697613 0.089106 0.031 Uiso 1 1 calc R U . . .
C40 C 0.1911(3) 0.74938(15) 0.14430(18) 0.0231(8) Uani 1 1 d . . . . .
C41 C 0.1709(3) 0.76604(14) 0.21444(18) 0.0199(7) Uani 1 1 d . . . . .
H41 H 0.114172 0.793801 0.216073 0.024 Uiso 1 1 calc R U . . .
C42 C 0.2877(3) 0.82457(14) 0.38554(17) 0.0186(7) Uani 1 1 d . . . . .
C43 C 0.4018(3) 0.82533(15) 0.41868(18) 0.0206(7) Uani 1 1 d . . . . .
H43 H 0.439018 0.789610 0.435276 0.025 Uiso 1 1 calc R U . . .
C44 C 0.4614(3) 0.87691(16) 0.42774(19) 0.0244(8) Uani 1 1 d . . . . .
C45 C 0.4128(3) 0.93065(16) 0.40544(19) 0.0249(8) Uani 1 1 d . . . . .
H45 H 0.454464 0.965978 0.412924 0.030 Uiso 1 1 calc R U . . .
C46 C 0.3006(3) 0.93008(15) 0.37177(19) 0.0232(8) Uani 1 1 d . . . . .
C47 C 0.2396(3) 0.87870(15) 0.36144(18) 0.0217(7) Uani 1 1 d . . . . .
H47 H 0.162685 0.880306 0.337221 0.026 Uiso 1 1 calc R U . . .
N1 N 0.7320(2) 0.53758(12) 0.12008(15) 0.0226(6) Uani 1 1 d . . . . .
O1 O 0.9792(2) 0.43785(11) 0.30095(16) 0.0369(7) Uani 1 1 d . . . . .
P1 P 1.02843(7) 0.38081(4) 0.33820(5) 0.0249(2) Uani 1 1 d . . . . .
B1 B 0.2154(3) 0.76378(16) 0.3671(2) 0.0173(8) Uani 1 1 d . . . . .
Cl1 Cl 0.20966(10) 0.53917(4) 0.44173(6) 0.0439(3) Uani 1 1 d . . . . .
Cl2 Cl 0.37265(9) 0.69783(5) 0.65990(5) 0.0387(2) Uani 1 1 d . . . . .
Cl3 Cl 0.43689(9) 0.63511(5) 0.20186(6) 0.0443(3) Uani 1 1 d . . . . .
Cl4 Cl 0.11123(8) 0.78090(4) 0.06007(5) 0.0332(2) Uani 1 1 d . . . . .
Cl5 Cl -0.20543(8) 0.68910(5) 0.28381(6) 0.0413(3) Uani 1 1 d . . . . .
Cl6 Cl -0.09711(7) 0.86489(4) 0.48706(5) 0.0330(2) Uani 1 1 d . . . . .
Cl7 Cl 0.60442(7) 0.87540(5) 0.46877(6) 0.0405(3) Uani 1 1 d . . . . .
Cl8 Cl 0.23376(8) 0.99645(4) 0.34309(6) 0.0355(2) Uani 1 1 d . . . . .
Sb1 Sb 0.83293(2) 0.46058(2) 0.21462(2) 0.02438(8) Uani 1 1 d . . . . .

loop_
_atom_site_aniso_label
_atom_site_aniso_U_11
_atom_site_aniso_U_22
_atom_site_aniso_U_33
_atom_site_aniso_U_23
_atom_site_aniso_U_13
_atom_site_aniso_U_12
C1 0.0227(18) 0.0249(19) 0.0267(18) -0.0008(15) 0.0085(15) 0.0039(15)
C2 0.0232(19) 0.035(2) 0.031(2) 0.0001(16) 0.0055(16) 0.0078(16)
C3 0.028(2) 0.038(2) 0.031(2) -0.0017(17) 0.0105(17) -0.0045(17)
C4 0.042(2) 0.029(2) 0.032(2) 0.0015(17) 0.0110(18) -0.0082(18)
C5 0.037(2) 0.026(2) 0.0264(19) 0.0076(16) 0.0024(16) 0.0003(17)
C6 0.0233(18) 0.0223(18) 0.0196(17) 0.0019(14) 0.0067(14) 0.0020(15)
C7 0.0268(19) 0.027(2) 0.033(2) 0.0070(16) 0.0073(16) 0.0069(16)
C8 0.039(2) 0.031(2) 0.026(2) -0.0010(16) 0.0029(17) -0.0030(18)
C9 0.0269(19) 0.0254(19) 0.0229(18) 0.0103(15) 0.0106(15) 0.0056(15)
C10 0.035(2) 0.034(2) 0.0229(19) 0.0089(16) 0.0016(16) 0.0012(17)
C11 0.049(3) 0.048(3) 0.024(2) 0.0004(18) 0.0074(18) 0.010(2)
C12 0.043(3) 0.057(3) 0.033(2) 0.011(2) 0.0126(19) 0.014(2)
C13 0.032(2) 0.049(3) 0.039(2) 0.013(2) 0.0094(19) 0.0055(19)
C14 0.032(2) 0.036(2) 0.028(2) 0.0109(17) 0.0063(16) -0.0023(17)
C15 0.038(2) 0.051(3) 0.036(2) -0.006(2) 0.0000(19) 0.002(2)
C16 0.062(3) 0.109(5) 0.057(3) 0.005(3) 0.032(3) 0.028(3)
C17 0.039(2) 0.047(3) 0.044(2) -0.002(2) 0.010(2) -0.013(2)
C18 0.046(3) 0.062(3) 0.050(3) 0.021(2) 0.028(2) 0.013(2)
C19 0.077(4) 0.093(5) 0.092(4) 0.067(4) 0.046(3) 0.020(3)
C20 0.034(2) 0.027(2) 0.029(2) 0.0011(16) 0.0021(16) 0.0066(17)
C21 0.032(2) 0.040(3) 0.047(3) -0.003(2) 0.0099(19) -0.0012(19)
C22 0.033(2) 0.037(2) 0.039(2) -0.0061(18) 0.0041(18) 0.0024(18)
C23 0.040(3) 0.040(3) 0.070(3) -0.007(2) -0.005(2) -0.003(2)
C24 0.0125(15) 0.0201(17) 0.0188(16) 0.0009(13) 0.0048(13) -0.0009(13)
C25 0.0205(17) 0.0170(17) 0.0189(17) 0.0003(13) 0.0051(13) -0.0032(13)
C26 0.0196(17) 0.036(2) 0.0145(16) 0.0005(15) 0.0031(13) -0.0020(15)
C27 0.0262(19) 0.0239(19) 0.0202(17) 0.0109(14) 0.0039(14) 0.0020(15)
C28 0.0263(18) 0.0152(17) 0.0290(19) 0.0007(14) 0.0096(15) -0.0014(14)
C29 0.0216(17) 0.0238(19) 0.0172(17) 0.0006(14) 0.0022(14) -0.0021(14)
C30 0.0201(17) 0.0180(17) 0.0111(15) 0.0051(13) 0.0020(13) 0.0007(13)
C31 0.0202(17) 0.0201(18) 0.0179(16) 0.0017(13) 0.0038(13) -0.0024(14)
C32 0.0246(18) 0.0219(18) 0.0179(17) 0.0037(14) 0.0076(14) 0.0038(14)
C33 0.0173(17) 0.032(2) 0.0255(18) 0.0057(16) 0.0051(14) 0.0013(15)
C34 0.0214(18) 0.0233(19) 0.0250(18) 0.0028(15) -0.0026(15) -0.0042(15)
C35 0.0232(18) 0.0221(18) 0.0177(17) 0.0006(14) 0.0019(14) 0.0005(14)
C36 0.0175(16) 0.0158(17) 0.0174(16) -0.0013(13) 0.0035(13) -0.0042(13)
C37 0.0207(17) 0.0226(19) 0.0206(17) 0.0026(14) 0.0034(14) -0.0018(14)
C38 0.0257(19) 0.0223(19) 0.0287(19) -0.0048(15) 0.0118(15) -0.0002(15)
C39 0.030(2) 0.030(2) 0.0206(18) -0.0053(15) 0.0099(15) -0.0071(16)
C40 0.0236(18) 0.027(2) 0.0163(17) 0.0024(14) -0.0011(14) -0.0074(15)
C41 0.0185(17) 0.0208(18) 0.0199(17) -0.0005(14) 0.0032(13) -0.0016(14)
C42 0.0228(18) 0.0232(18) 0.0115(15) -0.0015(13) 0.0071(13) -0.0006(14)
C43 0.0209(17) 0.0239(19) 0.0176(17) 0.0050(14) 0.0057(14) 0.0018(14)
C44 0.0204(18) 0.032(2) 0.0202(17) 0.0026(15) 0.0035(14) -0.0070(15)
C45 0.029(2) 0.024(2) 0.0214(18) 0.0002(15) 0.0062(15) -0.0091(15)
C46 0.031(2) 0.0193(18) 0.0213(18) 0.0059(14) 0.0102(15) 0.0030(15)
C47 0.0212(17) 0.0259(19) 0.0180(16) 0.0007(14) 0.0043(14) -0.0007(15)
N1 0.0246(15) 0.0228(16) 0.0197(14) 0.0041(12) 0.0038(12) 0.0022(13)
O1 0.0322(15) 0.0267(14) 0.0464(16) 0.0115(12) -0.0023(12) 0.0084(12)
P1 0.0242(5) 0.0250(5) 0.0257(5) 0.0066(4) 0.0062(4) 0.0069(4)
B1 0.0177(19) 0.018(2) 0.0156(18) 0.0027(15) 0.0025(15) 0.0011(15)
Cl1 0.0662(7) 0.0202(5) 0.0410(6) 0.0015(4) 0.0036(5) -0.0086(5)
Cl2 0.0485(6) 0.0480(6) 0.0149(4) 0.0024(4) -0.0022(4) -0.0118(5)
Cl3 0.0477(6) 0.0490(6) 0.0413(6) -0.0036(5) 0.0206(5) 0.0211(5)
Cl4 0.0377(5) 0.0405(6) 0.0174(4) 0.0039(4) -0.0018(4) -0.0071(4)
Cl5 0.0260(5) 0.0381(6) 0.0557(6) -0.0127(5) 0.0006(4) -0.0100(4)
Cl6 0.0284(5) 0.0408(6) 0.0334(5) -0.0096(4) 0.0148(4) 0.0022(4)
Cl7 0.0217(5) 0.0484(6) 0.0453(6) 0.0127(5) -0.0048(4) -0.0110(4)
Cl8 0.0420(6) 0.0199(5) 0.0453(6) 0.0079(4) 0.0117(4) 0.0022(4)
Sb1 0.02589(14) 0.02040(13) 0.02708(14) 0.00457(10) 0.00652(10) 0.00404(10)

loop_
_atom_type_symbol
_atom_type_description
_atom_type_scat_dispersion_real
_atom_type_scat_dispersion_imag
_atom_type_scat_source
C C 0.0033 0.0016 'International Tables Vol C Tables 4.2.6.8 and 6.1.1.4'
H H 0.0000 0.0000 'International Tables Vol C Tables 4.2.6.8 and 6.1.1.4'
N N 0.0061 0.0033 'International Tables Vol C Tables 4.2.6.8 and 6.1.1.4'
O O 0.0106 0.0060 'International Tables Vol C Tables 4.2.6.8 and 6.1.1.4'
P P 0.1023 0.0942 'International Tables Vol C Tables 4.2.6.8 and 6.1.1.4'
B B 0.0013 0.0007 'International Tables Vol C Tables 4.2.6.8 and 6.1.1.4'
Cl Cl 0.1484 0.1585 'International Tables Vol C Tables 4.2.6.8 and 6.1.1.4'
Sb Sb -0.5866 1.5461 'International Tables Vol C Tables 4.2.6.8 and 6.1.1.4'

loop_
_geom_angle_atom_site_label_1
_geom_angle_atom_site_label_2
_geom_angle_atom_site_label_3
_geom_angle
_geom_angle_site_symmetry_1
_geom_angle_site_symmetry_3
_geom_angle_publ_flag
C6 C1 C2 119.4(3) . . ?
C6 C1 Sb1 104.1(2) . . ?
C2 C1 Sb1 136.2(3) . . ?
C3 C2 C1 118.9(3) . . ?
C2 C3 C4 120.9(3) . . ?
C5 C4 C3 120.8(4) . . ?
C4 C5 C6 118.1(3) . . ?
C5 C6 C1 121.9(3) . . ?
C5 C6 N1 125.6(3) . . ?
C1 C6 N1 112.5(3) . . ?
C10 C9 C14 119.4(3) . . ?
C10 C9 Sb1 126.2(3) . . ?
C14 C9 Sb1 113.9(3) . . ?
C9 C10 C11 119.1(4) . . ?
C9 C10 C15 123.7(4) . . ?
C11 C10 C15 117.2(4) . . ?
C12 C11 C10 122.3(4) . . ?
C13 C12 C11 118.1(4) . . ?
C13 C12 C16 121.4(4) . . ?
C11 C12 C16 120.5(4) . . ?
C12 C13 C14 121.5(4) . . ?
C13 C14 C9 119.5(4) . . ?
C13 C14 C17 117.3(4) . . ?
C9 C14 C17 123.1(3) . . ?
C19 C18 P1 115.3(3) . . ?
C21 C20 P1 113.9(3) . . ?
C23 C22 P1 115.9(3) . . ?
C29 C24 C25 115.9(3) . . ?
C29 C24 B1 119.8(3) . . ?
C25 C24 B1 123.7(3) . . ?
C26 C25 C24 121.3(3) . . ?
C27 C26 C25 122.8(3) . . ?
C27 C26 Cl2 118.4(3) . . ?
C25 C26 Cl2 118.8(3) . . ?
C26 C27 C28 116.1(3) . . ?
C29 C28 C27 122.6(3) . . ?
C29 C28 Cl1 118.9(3) . . ?
C27 C28 Cl1 118.5(3) . . ?
C28 C29 C24 121.4(3) . . ?
C35 C30 C31 116.7(3) . . ?
C35 C30 B1 121.5(3) . . ?
C31 C30 B1 121.2(3) . . ?
C32 C31 C30 120.7(3) . . ?
C33 C32 C31 122.7(3) . . ?
C33 C32 Cl6 118.5(3) . . ?
C31 C32 Cl6 118.8(3) . . ?
C34 C33 C32 116.5(3) . . ?
C33 C34 C35 122.4(3) . . ?
C33 C34 Cl5 118.4(3) . . ?
C35 C34 Cl5 119.2(3) . . ?
C34 C35 C30 121.0(3) . . ?
C37 C36 C41 116.9(3) . . ?
C37 C36 B1 121.9(3) . . ?
C41 C36 B1 121.1(3) . . ?
C38 C37 C36 121.4(3) . . ?
C39 C38 C37 121.9(3) . . ?
C39 C38 Cl3 119.3(3) . . ?
C37 C38 Cl3 118.8(3) . . ?
C40 C39 C38 116.7(3) . . ?
C39 C40 C41 122.8(3) . . ?
C39 C40 Cl4 118.4(3) . . ?
C41 C40 Cl4 118.8(3) . . ?
C40 C41 C36 120.4(3) . . ?
C47 C42 C43 115.8(3) . . ?
C47 C42 B1 120.9(3) . . ?
C43 C42 B1 123.0(3) . . ?
C44 C43 C42 121.3(3) . . ?
C43 C44 C45 122.6(3) . . ?
C43 C44 Cl7 119.5(3) . . ?
C45 C44 Cl7 117.9(3) . . ?
C46 C45 C44 116.3(3) . . ?
C45 C46 C47 121.9(3) . . ?
C45 C46 Cl8 118.7(3) . . ?
C47 C46 Cl8 119.4(3) . . ?
C46 C47 C42 122.0(3) . . ?
C6 N1 C7 111.6(3) . . ?
C6 N1 C8 112.4(3) . . ?
C7 N1 C8 110.6(3) . . ?
C6 N1 Sb1 83.36(17) . . ?
C7 N1 Sb1 120.6(2) . . ?
C8 N1 Sb1 115.4(2) . . ?
P1 O1 Sb1 134.76(16) . . ?
O1 P1 C18 109.12(18) . . ?
O1 P1 C22 113.03(18) . . ?
C18 P1 C22 111.0(2) . . ?
O1 P1 C20 108.61(17) . . ?
C18 P1 C20 108.6(2) . . ?
C22 P1 C20 106.36(18) . . ?
C24 B1 C42 113.8(3) . . ?
C24 B1 C36 110.8(3) . . ?
C42 B1 C36 104.8(2) . . ?
C24 B1 C30 102.3(2) . . ?
C42 B1 C30 112.9(3) . . ?
C36 B1 C30 112.5(3) . . ?
C1 Sb1 O1 87.82(12) . . ?
C1 Sb1 C9 100.99(13) . . ?
O1 Sb1 C9 95.49(12) . . ?
C1 Sb1 N1 59.79(11) . . ?
O1 Sb1 N1 147.29(10) . . ?
C9 Sb1 N1 87.08(11) . . ?

loop_
_geom_bond_atom_site_label_1
_geom_bond_atom_site_label_2
_geom_bond_distance
_geom_bond_site_symmetry_2
_geom_bond_publ_flag
C1 C6 1.381(5) . ?
C1 C2 1.394(5) . ?
C1 Sb1 2.114(4) . ?
C2 C3 1.377(5) . ?
C3 C4 1.382(5) . ?
C4 C5 1.379(5) . ?
C5 C6 1.379(5) . ?
C6 N1 1.456(4) . ?
C7 N1 1.473(4) . ?
C8 N1 1.479(4) . ?
C9 C10 1.380(5) . ?
C9 C14 1.417(5) . ?
C9 Sb1 2.156(3) . ?
C10 C11 1.403(6) . ?
C10 C15 1.505(5) . ?
C11 C12 1.385(6) . ?
C12 C13 1.376(6) . ?
C12 C16 1.511(6) . ?
C13 C14 1.397(6) . ?
C14 C17 1.510(6) . ?
C18 C19 1.525(6) . ?
C18 P1 1.771(4) . ?
C20 C21 1.515(5) . ?
C20 P1 1.797(4) . ?
C22 C23 1.528(5) . ?
C22 P1 1.776(4) . ?
C24 C29 1.397(5) . ?
C24 C25 1.397(4) . ?
C24 B1 1.636(5) . ?
C25 C26 1.382(5) . ?
C26 C27 1.371(5) . ?
C26 Cl2 1.747(3) . ?
C27 C28 1.380(5) . ?
C28 C29 1.378(5) . ?
C28 Cl1 1.744(3) . ?
C30 C35 1.395(4) . ?
C30 C31 1.398(4) . ?
C30 B1 1.646(5) . ?
C31 C32 1.384(4) . ?
C32 C33 1.374(5) . ?
C32 Cl6 1.752(3) . ?
C33 C34 1.374(5) . ?
C34 C35 1.383(5) . ?
C34 Cl5 1.748(3) . ?
C36 C37 1.391(5) . ?
C36 C41 1.403(4) . ?
C36 B1 1.644(5) . ?
C37 C38 1.387(5) . ?
C38 C39 1.382(5) . ?
C38 Cl3 1.738(3) . ?
C39 C40 1.376(5) . ?
C40 C41 1.385(5) . ?
C40 Cl4 1.754(3) . ?
C42 C47 1.397(5) . ?
C42 C43 1.398(5) . ?
C42 B1 1.643(5) . ?
C43 C44 1.379(5) . ?
C44 C45 1.385(5) . ?
C44 Cl7 1.751(3) . ?
C45 C46 1.379(5) . ?
C46 C47 1.384(5) . ?
C46 Cl8 1.746(3) . ?
N1 Sb1 2.557(3) . ?
O1 P1 1.525(3) . ?
O1 Sb1 2.153(2) . ?

loop_
_geom_hbond_atom_site_label_D
_geom_hbond_atom_site_label_H
_geom_hbond_atom_site_label_A
_geom_hbond_distance_DH
_geom_hbond_distance_HA
_geom_hbond_distance_DA
_geom_hbond_angle_DHA
_geom_hbond_site_symmetry_A
_geom_hbond_publ_flag
C20 H20A Cl1 0.99 2.66 3.419(4) 133.7 1_655 yes
C20 H20B Cl4 0.99 2.91 3.730(4) 140.5 2_645 yes
C39 H39 Cl6 0.95 2.96 3.840(4) 153.8 4_675 yes
C41 H41 Cl2 0.95 2.93 3.681(3) 137.2 4_575 yes

loop_
_geom_torsion_atom_site_label_1
_geom_torsion_atom_site_label_2
_geom_torsion_atom_site_label_3
_geom_torsion_atom_site_label_4
_geom_torsion
_geom_torsion_site_symmetry_1
_geom_torsion_site_symmetry_2
_geom_torsion_site_symmetry_3
_geom_torsion_site_symmetry_4
_geom_torsion_publ_flag
C6 C1 C2 C3 1.2(5) . . . . ?
Sb1 C1 C2 C3 173.1(3) . . . . ?
C1 C2 C3 C4 -1.0(5) . . . . ?
C2 C3 C4 C5 0.0(6) . . . . ?
C3 C4 C5 C6 0.7(6) . . . . ?
C4 C5 C6 C1 -0.5(5) . . . . ?
C4 C5 C6 N1 179.4(3) . . . . ?
C2 C1 C6 C5 -0.5(5) . . . . ?
Sb1 C1 C6 C5 -174.7(3) . . . . ?
C2 C1 C6 N1 179.6(3) . . . . ?
Sb1 C1 C6 N1 5.4(3) . . . . ?
C14 C9 C10 C11 -2.2(5) . . . . ?
Sb1 C9 C10 C11 169.3(3) . . . . ?
C14 C9 C10 C15 177.0(3) . . . . ?
Sb1 C9 C10 C15 -11.5(5) . . . . ?
C9 C10 C11 C12 2.1(6) . . . . ?
C15 C10 C11 C12 -177.1(4) . . . . ?
C10 C11 C12 C13 -0.2(6) . . . . ?
C10 C11 C12 C16 -180.0(4) . . . . ?
C11 C12 C13 C14 -1.7(6) . . . . ?
C16 C12 C13 C14 178.1(4) . . . . ?
C12 C13 C14 C9 1.6(6) . . . . ?
C12 C13 C14 C17 -178.0(4) . . . . ?
C10 C9 C14 C13 0.4(5) . . . . ?
Sb1 C9 C14 C13 -172.1(3) . . . . ?
C10 C9 C14 C17 -180.0(4) . . . . ?
Sb1 C9 C14 C17 7.5(5) . . . . ?
C29 C24 C25 C26 2.0(5) . . . . ?
B1 C24 C25 C26 172.9(3) . . . . ?
C24 C25 C26 C27 0.1(5) . . . . ?
C24 C25 C26 Cl2 -177.3(2) . . . . ?
C25 C26 C27 C28 -1.8(5) . . . . ?
Cl2 C26 C27 C28 175.7(3) . . . . ?
C26 C27 C28 C29 1.3(5) . . . . ?
C26 C27 C28 Cl1 -177.6(3) . . . . ?
C27 C28 C29 C24 0.8(5) . . . . ?
Cl1 C28 C29 C24 179.7(2) . . . . ?
C25 C24 C29 C28 -2.4(5) . . . . ?
B1 C24 C29 C28 -173.7(3) . . . . ?
C35 C30 C31 C32 -0.2(5) . . . . ?
B1 C30 C31 C32 -171.8(3) . . . . ?
C30 C31 C32 C33 0.9(5) . . . . ?
C30 C31 C32 Cl6 -179.8(2) . . . . ?
C31 C32 C33 C34 -0.2(5) . . . . ?
Cl6 C32 C33 C34 -179.5(3) . . . . ?
C32 C33 C34 C35 -1.2(5) . . . . ?
C32 C33 C34 Cl5 178.4(2) . . . . ?
C33 C34 C35 C30 2.0(5) . . . . ?
Cl5 C34 C35 C30 -177.6(2) . . . . ?
C31 C30 C35 C34 -1.2(5) . . . . ?
B1 C30 C35 C34 170.4(3) . . . . ?
C41 C36 C37 C38 -1.6(5) . . . . ?
B1 C36 C37 C38 -177.5(3) . . . . ?
C36 C37 C38 C39 0.9(5) . . . . ?
C36 C37 C38 Cl3 -178.6(3) . . . . ?
C37 C38 C39 C40 0.6(5) . . . . ?
Cl3 C38 C39 C40 -179.9(3) . . . . ?
C38 C39 C40 C41 -1.3(5) . . . . ?
C38 C39 C40 Cl4 178.7(3) . . . . ?
C39 C40 C41 C36 0.5(5) . . . . ?
Cl4 C40 C41 C36 -179.4(2) . . . . ?
C37 C36 C41 C40 0.9(5) . . . . ?
B1 C36 C41 C40 176.9(3) . . . . ?
C47 C42 C43 C44 1.1(5) . . . . ?
B1 C42 C43 C44 174.8(3) . . . . ?
C42 C43 C44 C45 0.5(5) . . . . ?
C42 C43 C44 Cl7 -179.4(2) . . . . ?
C43 C44 C45 C46 -1.3(5) . . . . ?
Cl7 C44 C45 C46 178.6(2) . . . . ?
C44 C45 C46 C47 0.6(5) . . . . ?
C44 C45 C46 Cl8 179.4(3) . . . . ?
C45 C46 C47 C42 1.0(5) . . . . ?
Cl8 C46 C47 C42 -177.8(2) . . . . ?
C43 C42 C47 C46 -1.8(5) . . . . ?
B1 C42 C47 C46 -175.7(3) . . . . ?
C5 C6 N1 C7 -63.9(4) . . . . ?
C1 C6 N1 C7 115.9(3) . . . . ?
C5 C6 N1 C8 60.9(4) . . . . ?
C1 C6 N1 C8 -119.2(3) . . . . ?
C5 C6 N1 Sb1 175.7(3) . . . . ?
C1 C6 N1 Sb1 -4.4(3) . . . . ?
Sb1 O1 P1 C18 -73.0(3) . . . . ?
Sb1 O1 P1 C22 51.0(3) . . . . ?
Sb1 O1 P1 C20 168.8(2) . . . . ?
C19 C18 P1 O1 -177.6(4) . . . . ?
C19 C18 P1 C22 57.2(5) . . . . ?
C19 C18 P1 C20 -59.4(5) . . . . ?
C23 C22 P1 O1 -73.6(4) . . . . ?
C23 C22 P1 C18 49.4(4) . . . . ?
C23 C22 P1 C20 167.3(3) . . . . ?
C21 C20 P1 O1 -62.9(3) . . . . ?
C21 C20 P1 C18 178.5(3) . . . . ?
C21 C20 P1 C22 59.0(3) . . . . ?
C29 C24 B1 C42 -160.1(3) . . . . ?
C25 C24 B1 C42 29.3(4) . . . . ?
C29 C24 B1 C36 -42.3(4) . . . . ?
C25 C24 B1 C36 147.1(3) . . . . ?
C29 C24 B1 C30 77.8(3) . . . . ?
C25 C24 B1 C30 -92.8(3) . . . . ?
C47 C42 B1 C24 -149.4(3) . . . . ?
C43 C42 B1 C24 37.2(4) . . . . ?
C47 C42 B1 C36 89.4(3) . . . . ?
C43 C42 B1 C36 -84.0(3) . . . . ?
C47 C42 B1 C30 -33.3(4) . . . . ?
C43 C42 B1 C30 153.2(3) . . . . ?
C37 C36 B1 C24 -29.2(4) . . . . ?
C41 C36 B1 C24 155.0(3) . . . . ?
C37 C36 B1 C42 94.0(3) . . . . ?
C41 C36 B1 C42 -81.8(3) . . . . ?
C37 C36 B1 C30 -143.0(3) . . . . ?
C41 C36 B1 C30 41.2(4) . . . . ?
C35 C30 B1 C24 -82.7(3) . . . . ?
C31 C30 B1 C24 88.5(3) . . . . ?
C35 C30 B1 C42 154.6(3) . . . . ?
C31 C30 B1 C42 -34.2(4) . . . . ?
C35 C30 B1 C36 36.3(4) . . . . ?
C31 C30 B1 C36 -152.6(3) . . . . ?
